data_4116923
loop_
_publ_author_name
'Yongjun Zhang'
'Alison Thompson'
'Steven J. Rettig'
'David Dolphin'

_publ_contact_author_address
;
University of British Columbia
Department of Chemistry
2036 Main Mall
Vancouver, BC Canada
V6T 1Z1
;
_publ_contact_author_email david@dolphin.chem.ubc.ca
_publ_contact_author_fax 604-822-9678
_publ_contact_author_name 'David Dolphin'
_publ_contact_author_phone 604-822-4571
_publ_section_title
;
 The Use of Dipyrromethene Ligands in Supramolecular Chemistry
;
_journal_name_full 'Journal of the American Chemical Society'
_journal_page_first 13537
_journal_page_last 13538
_journal_paper_doi 10.1021/ja9834982
_journal_volume 120
_journal_year 1998
_chemical_formula_moiety 'C70 H92 Co2 N8 '
_chemical_formula_sum 'C70 H92 Co2 N8'
_chemical_formula_weight 1163.42
_space_group_IT_number 2
_symmetry_cell_setting triclinic
_symmetry_Int_Tables_number 2
_symmetry_space_group_name_Hall '-P 1'
_symmetry_space_group_name_H-M 'P -1'
_audit_creation_date 1998-09-04
_audit_creation_method 'by teXsan v1.8'
_cell_angle_alpha 86.751(7)
_cell_angle_beta 76.853(4)
_cell_angle_gamma 66.157(2)
_cell_formula_units_Z 2
_cell_length_a 12.306(2)
_cell_length_b 14.666(3)
_cell_length_c 19.939(6)
_cell_measurement_reflns_used 17347
_cell_measurement_temperature 180.2
_cell_measurement_theta_max 25.0
_cell_measurement_theta_min 2.5
_cell_volume 3202.7(13)
_computing_cell_refinement 'd*TREK (MSC, 1996-1998)'
_computing_data_collection 'd*TREK (MSC, 1996-1998)'
_computing_data_reduction 'd*TREK (MSC, 1996-1998)'
_computing_publication_material 'teXsan (MSC, 1992-1997)'
_computing_structure_refinement 'teXsan (MSC, 1992-1997)'
_computing_structure_solution
;
DIRDIF92 PATTY (Beurskens, 1992)
;
_diffrn_ambient_temperature 180.2
_diffrn_detector_area_resol_mean 11.76
_diffrn_measurement_device_type 'Rigaku/ADSC CCD'
_diffrn_measurement_method 'area detector'
_diffrn_orient_matrix_UB_11 0.00000
_diffrn_orient_matrix_UB_12 0.00000
_diffrn_orient_matrix_UB_13 0.00000
_diffrn_orient_matrix_UB_21 0.00000
_diffrn_orient_matrix_UB_22 0.00000
_diffrn_orient_matrix_UB_23 0.00000
_diffrn_orient_matrix_UB_31 0.00000
_diffrn_orient_matrix_UB_32 0.00000
_diffrn_orient_matrix_UB_33 0.00000
_diffrn_radiation_detector CCD
_diffrn_radiation_monochromator graphite
_diffrn_radiation_source 'X-ray tube'
_diffrn_radiation_type 'Mo K\a'
_diffrn_radiation_wavelength 0.7107
_diffrn_reflns_av_R_equivalents 0.15000
_diffrn_reflns_av_sigmaI/netI 0.220
_diffrn_reflns_limit_h_max 14
_diffrn_reflns_limit_h_min 0
_diffrn_reflns_limit_k_max 17
_diffrn_reflns_limit_k_min -15
_diffrn_reflns_limit_l_max 23
_diffrn_reflns_limit_l_min -23
_diffrn_reflns_number 26049
_diffrn_reflns_reduction_process 'Lp corrections applied'
_diffrn_reflns_theta_max 25.35
_diffrn_reflns_theta_min 1.81
_diffrn_standards_decay_% 0.00
_diffrn_standards_interval_count 0
_diffrn_standards_number 0
_exptl_absorpt_coefficient_mu 0.565
_exptl_absorpt_correction_T_max 1.007
_exptl_absorpt_correction_T_min 0.889
_exptl_absorpt_correction_type multi-scan
_exptl_absorpt_process_details
;
d*TREK (MSC, 1996-1998)
;
_exptl_crystal_colour green
_exptl_crystal_density_diffrn 1.206
_exptl_crystal_density_meas ?
_exptl_crystal_description plate
_exptl_crystal_F_000 1244.00
_exptl_crystal_size_max 0.25
_exptl_crystal_size_mid 0.18
_exptl_crystal_size_min 0.04
_refine_diff_density_max 1.68
_refine_diff_density_min -2.12
_refine_ls_extinction_method none
_refine_ls_goodness_of_fit_all 1.560
_refine_ls_goodness_of_fit_ref 1.560
_refine_ls_hydrogen_treatment noref
_refine_ls_matrix_type full
_refine_ls_number_constraints 0
_refine_ls_number_parameters 721
_refine_ls_number_reflns 10991
_refine_ls_number_restraints 0
_refine_ls_R_factor_all 0.2152
_refine_ls_R_factor_gt 0.0697
_refine_ls_shift/su_max 0.0220
_refine_ls_shift/su_mean 0.0040
_refine_ls_structure_factor_coef Fsqd
_refine_ls_weighting_details 'w = 1/[\s^2^(Fo^2^) + 0.00010|Fo|^2^]'
_refine_ls_weighting_scheme sigma
_refine_ls_wR_factor_all 0.1499
_refine_ls_wR_factor_ref 0.1499
_reflns_number_gt 10991
_reflns_number_total 10991
_reflns_threshold_expression I>0.00\s(I)
_cod_data_source_file ja9834982_2.cif
_cod_data_source_block compound_6
_cod_depositor_comments
;
The following automatic conversions were performed:

'_exptl_crystal_density_meas' value 'not measured' was changed to '?'
- the value is perceived as not measured.

Automatic conversion script
Id: cif_fix_values 3008 2015-01-20 13:52:24Z robertas 
;
_cod_original_cell_volume 3202.6(11)
_cod_original_formula_sum 'C70 H92 Co2 N8 '
_cod_database_code 4116923

loop_
_symmetry_equiv_pos_as_xyz
'   +x,   +y,   +z'
'   -x,   -y,   -z'

loop_
_atom_site_label
_atom_site_fract_x
_atom_site_fract_y
_atom_site_fract_z
_atom_site_U_iso_or_equiv
_atom_site_occupancy
_atom_site_adp_type
_atom_site_calc_flag
Co1 0.10340(7) 0.23793(7) 0.25941(5) 0.0334(4) 1.000 Uani d
Co2 0.49054(7) 0.13120(7) 0.24859(5) 0.0353(4) 1.000 Uani d
N1 0.0287(4) 0.2547(4) 0.1784(3) 0.027(2) 1.000 Uani d
N2 0.1730(4) 0.3400(4) 0.2388(3) 0.029(2) 1.000 Uani d
N3 0.3658(4) 0.1567(4) 0.3361(3) 0.032(2) 1.000 Uani d
N4 0.5922(4) -0.0081(4) 0.2666(3) 0.036(2) 1.000 Uani d
N5 -0.0304(4) 0.2849(4) 0.3438(3) 0.026(2) 1.000 Uani d
N6 0.1680(4) 0.0923(4) 0.2779(3) 0.031(2) 1.000 Uani d
N7 0.4234(4) 0.1432(4) 0.1656(3) 0.026(2) 1.000 Uani d
N8 0.5571(4) 0.2342(4) 0.2235(3) 0.027(2) 1.000 Uani d
C1 -0.0297(5) 0.2072(5) 0.1553(4) 0.030(2) 1.000 Uani d
C2 -0.0727(5) 0.2514(5) 0.0950(4) 0.029(2) 1.000 Uani d
C3 -0.0343(5) 0.3284(5) 0.0808(4) 0.033(2) 1.000 Uani d
C4 0.0270(5) 0.3324(5) 0.1320(4) 0.026(2) 1.000 Uani d
C5 0.0801(5) 0.3977(5) 0.1377(4) 0.029(2) 1.000 Uani d
C6 0.1413(5) 0.4052(5) 0.1853(4) 0.029(2) 1.000 Uani d
C7 0.1831(5) 0.4822(5) 0.1893(4) 0.030(2) 1.000 Uani d
C8 0.2382(5) 0.4641(5) 0.2443(4) 0.033(3) 1.000 Uani d
C9 0.2256(5) 0.3779(5) 0.2752(4) 0.025(2) 1.000 Uani d
C10 0.2639(5) 0.3417(5) 0.3404(4) 0.033(3) 1.000 Uani d
C11 0.2718(6) 0.2422(5) 0.3664(4) 0.032(2) 1.000 Uani d
C12 0.1994(6) 0.2201(6) 0.4260(4) 0.032(2) 1.000 Uani d
C13 0.2525(6) 0.1187(6) 0.4324(4) 0.039(3) 1.000 Uani d
C14 0.3559(6) 0.0789(6) 0.3760(4) 0.035(3) 1.000 Uani d
C15 0.4379(6) -0.0196(5) 0.3647(4) 0.035(3) 1.000 Uani d
C16 0.5477(6) -0.0629(5) 0.3166(4) 0.038(3) 1.000 Uani d
C17 0.6309(6) -0.1654(5) 0.3100(4) 0.040(3) 1.000 Uani d
C18 0.7268(6) -0.1713(6) 0.2556(4) 0.049(3) 1.000 Uani d
C19 0.6997(6) -0.0749(6) 0.2292(4) 0.043(3) 1.000 Uani d
C20 -0.0480(5) 0.1216(5) 0.1910(4) 0.043(3) 1.000 Uani d
C21 -0.1357(6) 0.2124(6) 0.0540(4) 0.039(3) 1.000 Uani d
C22 -0.0517(7) 0.1458(7) -0.0070(5) 0.100(4) 1.000 Uani d
C23 -0.0552(5) 0.3974(5) 0.0219(4) 0.046(3) 1.000 Uani d
C24 0.1668(5) 0.5720(5) 0.1436(4) 0.039(3) 1.000 Uani d
C25 0.2792(5) 0.5593(5) 0.0889(4) 0.050(3) 1.000 Uani d
C26 0.2866(6) 0.5295(5) 0.2724(4) 0.036(3) 1.000 Uani d
C27 0.1893(7) 0.6097(6) 0.3234(5) 0.060(3) 1.000 Uani d
C28 0.0948(6) 0.2968(6) 0.4743(4) 0.044(3) 1.000 Uani d
C29 0.1296(6) 0.3260(6) 0.5351(4) 0.059(3) 1.000 Uani d
C30 0.2142(6) 0.0577(5) 0.4889(4) 0.047(3) 1.000 Uani d
C31 0.2955(6) 0.0239(6) 0.5417(4) 0.059(3) 1.000 Uani d
C32 0.6115(6) -0.2467(5) 0.3546(5) 0.061(3) 1.000 Uani d
C33 0.8364(6) -0.2665(6) 0.2272(5) 0.065(3) 1.000 Uani d
C34 0.8084(7) -0.3237(7) 0.1752(5) 0.091(4) 1.000 Uani d
C35 0.7780(6) -0.0443(6) 0.1726(5) 0.061(3) 1.000 Uani d
C36 -0.1122(6) 0.3787(6) 0.3661(4) 0.034(3) 1.000 Uani d
C37 -0.2067(6) 0.3757(6) 0.4210(4) 0.036(3) 1.000 Uani d
C38 -0.1818(5) 0.2781(6) 0.4329(4) 0.037(3) 1.000 Uani d
C39 -0.0697(5) 0.2197(5) 0.3846(4) 0.030(2) 1.000 Uani d
C40 -0.0093(6) 0.1180(6) 0.3764(4) 0.033(2) 1.000 Uani d
C41 0.0925(6) 0.0605(5) 0.3288(4) 0.029(2) 1.000 Uani d
C42 0.1392(6) -0.0459(5) 0.3238(4) 0.041(3) 1.000 Uani d
C43 0.2402(6) -0.0770(5) 0.2714(4) 0.037(2) 1.000 Uani d
C44 0.2533(6) 0.0105(5) 0.2434(4) 0.032(2) 1.000 Uani d
C45 0.3588(5) 0.0055(5) 0.1841(4) 0.037(3) 1.000 Uani d
C46 0.3625(5) 0.0960(5) 0.1471(4) 0.030(2) 1.000 Uani d
C47 0.3184(5) 0.1339(5) 0.0883(4) 0.028(2) 1.000 Uani d
C48 0.3545(5) 0.2117(5) 0.0682(4) 0.030(2) 1.000 Uani d
C49 0.4210(5) 0.2164(5) 0.1180(4) 0.029(2) 1.000 Uani d
C50 0.4776(5) 0.2831(5) 0.1191(3) 0.023(2) 1.000 Uani d
C51 0.5390(5) 0.2931(5) 0.1666(4) 0.028(2) 1.000 Uani d
C52 0.5928(5) 0.3632(5) 0.1661(4) 0.032(2) 1.000 Uani d
C53 0.6386(6) 0.3474(5) 0.2247(4) 0.036(3) 1.000 Uani d
C54 0.6138(5) 0.2698(5) 0.2590(4) 0.036(3) 1.000 Uani d
C55 -0.0999(5) 0.4699(5) 0.3331(4) 0.044(3) 1.000 Uani d
C56 -0.3162(6) 0.4652(6) 0.4567(4) 0.052(3) 1.000 Uani d
C57 -0.3078(7) 0.4919(7) 0.5274(5) 0.078(4) 1.000 Uani d
C58 -0.2545(5) 0.2350(5) 0.4861(4) 0.049(3) 1.000 Uani d
C59 0.0796(6) -0.1119(5) 0.3630(4) 0.054(3) 1.000 Uani d
C60 -0.0165(6) -0.1184(6) 0.3286(5) 0.070(3) 1.000 Uani d
C61 0.3251(7) -0.1828(6) 0.2439(5) 0.069(4) 1.000 Uani d
C62 0.2915(7) -0.2155(7) 0.1859(6) 0.106(5) 1.000 Uani d
C63 0.2527(6) 0.0923(5) 0.0518(4) 0.043(3) 1.000 Uani d
C64 0.3338(6) 0.0158(6) -0.0051(4) 0.065(3) 1.000 Uani d
C65 0.3287(6) 0.2771(6) 0.0090(4) 0.045(3) 1.000 Uani d
C66 0.4353(6) 0.2525(6) -0.0531(4) 0.067(3) 1.000 Uani d
C67 0.5971(5) 0.4380(5) 0.1126(4) 0.043(3) 1.000 Uani d
C68 0.6997(6) 0.4041(6) 0.2489(4) 0.054(3) 1.000 Uani d
C69 0.6091(6) 0.5042(6) 0.2844(5) 0.068(3) 1.000 Uani d
C70 0.6433(6) 0.2271(6) 0.3254(4) 0.055(3) 1.000 Uani d
H1 0.0729 0.4468 0.1018 0.035 1.000 Uiso c
H2 0.3454 0.3411 0.3350 0.040 1.000 Uiso c
H3 0.2064 0.3912 0.3766 0.040 1.000 Uiso c
H4 0.4150 -0.0664 0.3956 0.042 1.000 Uiso c
H5 -0.0957 0.1428 0.2381 0.051 1.000 Uiso c
H6 -0.0917 0.0971 0.1661 0.051 1.000 Uiso c
H7 0.0314 0.0681 0.1923 0.051 1.000 Uiso c
H8 -0.1752 0.1746 0.0846 0.047 1.000 Uiso c
H9 -0.1977 0.2696 0.0375 0.047 1.000 Uiso c
H10 0.0085 0.0864 0.0087 0.120 1.000 Uiso c
H11 -0.0991 0.1257 -0.0319 0.120 1.000 Uiso c
H12 -0.0098 0.1818 -0.0377 0.120 1.000 Uiso c
H13 0.0232 0.3945 -0.0053 0.055 1.000 Uiso c
H14 -0.0960 0.3768 -0.0074 0.055 1.000 Uiso c
H15 -0.1065 0.4657 0.0401 0.055 1.000 Uiso c
H16 0.1001 0.5824 0.1210 0.047 1.000 Uiso c
H17 0.1456 0.6309 0.1729 0.047 1.000 Uiso c
H18 0.3478 0.5458 0.1106 0.061 1.000 Uiso c
H19 0.2985 0.5033 0.0573 0.061 1.000 Uiso c
H20 0.2646 0.6205 0.0631 0.061 1.000 Uiso c
H21 0.3510 0.4876 0.2955 0.043 1.000 Uiso c
H22 0.3206 0.5616 0.2339 0.043 1.000 Uiso c
H23 0.2258 0.6492 0.3407 0.073 1.000 Uiso c
H24 0.1253 0.6533 0.3005 0.073 1.000 Uiso c
H25 0.1539 0.5785 0.3620 0.073 1.000 Uiso c
H26 0.0602 0.3566 0.4487 0.052 1.000 Uiso c
H27 0.0331 0.2698 0.4918 0.052 1.000 Uiso c
H28 0.1644 0.2669 0.5614 0.071 1.000 Uiso c
H29 0.1901 0.3545 0.5185 0.071 1.000 Uiso c
H30 0.0570 0.3756 0.5647 0.071 1.000 Uiso c
H31 0.1305 0.0980 0.5134 0.056 1.000 Uiso c
H32 0.2166 -0.0019 0.4675 0.056 1.000 Uiso c
H33 0.2667 -0.0168 0.5758 0.071 1.000 Uiso c
H34 0.3799 -0.0156 0.5179 0.071 1.000 Uiso c
H35 0.2915 0.0827 0.5649 0.071 1.000 Uiso c
H36 0.6070 -0.2318 0.4027 0.073 1.000 Uiso c
H37 0.5352 -0.2503 0.3509 0.073 1.000 Uiso c
H38 0.6796 -0.3109 0.3391 0.073 1.000 Uiso c
H39 0.9044 -0.2493 0.2040 0.079 1.000 Uiso c
H40 0.8593 -0.3096 0.2655 0.079 1.000 Uiso c
H41 0.7398 -0.3406 0.1979 0.109 1.000 Uiso c
H42 0.7872 -0.2817 0.1362 0.109 1.000 Uiso c
H43 0.8804 -0.3851 0.1585 0.109 1.000 Uiso c
H44 0.8502 -0.1033 0.1519 0.073 1.000 Uiso c
H45 0.7321 -0.0121 0.1374 0.073 1.000 Uiso c
H46 0.8034 0.0026 0.1910 0.073 1.000 Uiso c
H47 -0.0446 0.0804 0.4099 0.040 1.000 Uiso c
H48 0.4325 -0.0230 0.2026 0.045 1.000 Uiso c
H49 0.3633 -0.0409 0.1491 0.045 1.000 Uiso c
H50 0.4726 0.3287 0.0809 0.028 1.000 Uiso c
H51 -0.0225 0.4709 0.3372 0.053 1.000 Uiso c
H52 -0.1017 0.4684 0.2843 0.053 1.000 Uiso c
H53 -0.1676 0.5299 0.3564 0.053 1.000 Uiso c
H54 -0.3244 0.5226 0.4275 0.062 1.000 Uiso c
H55 -0.3888 0.4507 0.4621 0.062 1.000 Uiso c
H56 -0.3009 0.4355 0.5574 0.093 1.000 Uiso c
H57 -0.2359 0.5070 0.5228 0.093 1.000 Uiso c
H58 -0.3813 0.5504 0.5474 0.093 1.000 Uiso c
H59 -0.2642 0.2619 0.5320 0.058 1.000 Uiso c
H60 -0.3350 0.2530 0.4763 0.058 1.000 Uiso c
H61 -0.2117 0.1622 0.4847 0.058 1.000 Uiso c
H62 0.1424 -0.1790 0.3644 0.065 1.000 Uiso c
H63 0.0403 -0.0840 0.4101 0.065 1.000 Uiso c
H64 -0.0781 -0.0512 0.3255 0.084 1.000 Uiso c
H65 0.0227 -0.1493 0.2823 0.084 1.000 Uiso c
H66 -0.0556 -0.1589 0.3562 0.084 1.000 Uiso c
H67 0.4080 -0.1858 0.2284 0.083 1.000 Uiso c
H68 0.3230 -0.2285 0.2815 0.083 1.000 Uiso c
H69 0.2077 -0.2107 0.2002 0.127 1.000 Uiso c
H70 0.2975 -0.1726 0.1469 0.127 1.000 Uiso c
H71 0.3471 -0.2848 0.1720 0.127 1.000 Uiso c
H72 0.2089 0.0612 0.0860 0.051 1.000 Uiso c
H73 0.1940 0.1479 0.0319 0.051 1.000 Uiso c
H74 0.3925 -0.0410 0.0139 0.078 1.000 Uiso c
H75 0.2841 -0.0072 -0.0259 0.078 1.000 Uiso c
H76 0.3777 0.0457 -0.0402 0.078 1.000 Uiso c
H77 0.2610 0.2713 -0.0057 0.054 1.000 Uiso c
H78 0.3046 0.3460 0.0248 0.054 1.000 Uiso c
H79 0.4590 0.1846 -0.0708 0.080 1.000 Uiso c
H80 0.4112 0.2999 -0.0891 0.080 1.000 Uiso c
H81 0.5045 0.2574 -0.0393 0.080 1.000 Uiso c
H82 0.6822 0.4240 0.0903 0.052 1.000 Uiso c
H83 0.5539 0.4339 0.0779 0.052 1.000 Uiso c
H84 0.5580 0.5052 0.1344 0.052 1.000 Uiso c
H85 0.7468 0.3639 0.2816 0.065 1.000 Uiso c
H86 0.7549 0.4164 0.2091 0.065 1.000 Uiso c
H87 0.6534 0.5382 0.3002 0.082 1.000 Uiso c
H88 0.5629 0.5457 0.2518 0.082 1.000 Uiso c
H89 0.5528 0.4929 0.3241 0.082 1.000 Uiso c
H90 0.5681 0.2332 0.3585 0.065 1.000 Uiso c
H91 0.6988 0.1565 0.3177 0.065 1.000 Uiso c
H92 0.6824 0.2634 0.3439 0.065 1.000 Uiso c

loop_
_atom_site_aniso_label
_atom_site_aniso_U_11
_atom_site_aniso_U_22
_atom_site_aniso_U_33
_atom_site_aniso_U_12
_atom_site_aniso_U_13
_atom_site_aniso_U_23
Co1 0.0364(6) 0.0317(7) 0.0351(8) -0.0180(5) -0.0050(5) 0.0007(6)
Co2 0.0359(6) 0.0340(7) 0.0378(8) -0.0177(5) -0.0051(5) 0.0045(6)
N1 0.027(3) 0.020(4) 0.031(4) -0.011(3) 0.003(3) -0.003(3)
N2 0.027(3) 0.027(4) 0.030(4) -0.011(3) 0.001(3) 0.000(3)
N3 0.025(3) 0.035(4) 0.035(4) -0.016(3) -0.001(3) 0.009(4)
N4 0.026(3) 0.031(4) 0.044(5) -0.005(3) -0.008(3) 0.008(3)
N5 0.018(3) 0.032(4) 0.025(4) -0.008(3) -0.007(3) 0.003(3)
N6 0.038(3) 0.026(4) 0.030(4) -0.017(3) -0.002(3) -0.005(3)
N7 0.019(3) 0.024(4) 0.032(4) -0.006(3) -0.002(3) -0.002(3)
N8 0.024(3) 0.031(4) 0.028(4) -0.018(3) 0.001(3) 0.004(3)
C1 0.028(4) 0.028(5) 0.029(5) -0.010(4) 0.003(3) -0.003(4)
C2 0.033(4) 0.029(5) 0.029(5) -0.016(4) -0.007(4) 0.008(4)
C3 0.029(4) 0.034(5) 0.032(6) -0.015(4) 0.001(4) 0.007(4)
C4 0.021(4) 0.032(5) 0.031(5) -0.013(3) -0.010(3) 0.006(4)
C5 0.042(4) 0.027(5) 0.025(5) -0.019(4) -0.008(4) 0.006(4)
C6 0.020(4) 0.031(5) 0.036(6) -0.012(3) -0.004(3) 0.001(4)
C7 0.028(4) 0.026(5) 0.036(6) -0.012(4) -0.003(4) 0.001(4)
C8 0.036(4) 0.047(5) 0.029(5) -0.030(4) -0.006(4) 0.001(4)
C9 0.023(4) 0.020(4) 0.032(5) -0.006(3) -0.007(3) -0.003(4)
C10 0.043(4) 0.040(5) 0.028(5) -0.023(4) -0.023(4) 0.011(4)
C11 0.040(4) 0.035(5) 0.022(5) -0.019(4) -0.002(4) -0.005(4)
C12 0.037(4) 0.040(5) 0.019(5) -0.018(4) 0.000(4) -0.006(4)
C13 0.038(4) 0.063(6) 0.030(6) -0.034(4) -0.008(4) 0.002(5)
C14 0.035(4) 0.035(5) 0.037(6) -0.017(4) -0.009(4) 0.005(4)
C15 0.044(4) 0.025(5) 0.040(6) -0.021(4) -0.009(4) 0.016(4)
C16 0.048(5) 0.023(5) 0.038(6) -0.009(4) -0.012(4) 0.010(4)
C17 0.041(4) 0.027(5) 0.059(6) -0.013(4) -0.023(4) 0.005(5)
C18 0.042(5) 0.047(6) 0.051(7) -0.009(4) -0.012(4) -0.002(5)
C19 0.027(4) 0.041(6) 0.055(6) -0.012(4) -0.003(4) 0.002(5)
C20 0.034(4) 0.059(6) 0.046(6) -0.030(4) -0.013(4) 0.013(5)
C21 0.043(4) 0.050(6) 0.038(6) -0.025(4) -0.020(4) -0.002(5)
C22 0.073(6) 0.120(10) 0.106(10) -0.031(6) -0.014(6) -0.071(8)
C23 0.047(5) 0.058(6) 0.046(6) -0.029(4) -0.019(4) 0.004(5)
C24 0.047(4) 0.049(6) 0.042(6) -0.035(4) -0.022(4) 0.019(4)
C25 0.042(4) 0.056(6) 0.056(7) -0.024(4) -0.010(4) 0.018(5)
C26 0.053(4) 0.030(5) 0.039(6) -0.029(4) -0.017(4) 0.021(4)
C27 0.078(6) 0.038(6) 0.064(7) -0.020(5) -0.016(5) -0.014(5)
C28 0.038(4) 0.057(6) 0.028(6) -0.013(4) -0.001(4) -0.010(5)
C29 0.055(5) 0.061(6) 0.052(7) -0.021(5) 0.010(4) -0.024(5)
C30 0.050(5) 0.052(6) 0.035(6) -0.019(4) -0.004(4) 0.001(5)
C31 0.066(5) 0.060(6) 0.037(6) -0.019(5) 0.004(5) 0.006(5)
C32 0.064(5) 0.027(5) 0.086(8) -0.009(4) -0.025(5) 0.005(5)
C33 0.039(5) 0.041(6) 0.106(9) -0.008(4) -0.008(5) -0.008(6)
C34 0.061(6) 0.066(7) 0.127(10) -0.013(5) 0.006(6) -0.057(7)
C35 0.032(4) 0.068(7) 0.074(7) -0.020(4) 0.004(4) 0.001(5)
C36 0.039(4) 0.036(5) 0.031(5) -0.021(4) -0.005(4) 0.009(4)
C37 0.033(4) 0.037(5) 0.034(6) -0.013(4) 0.001(4) -0.009(4)
C38 0.030(4) 0.048(6) 0.032(5) -0.018(4) 0.004(4) -0.005(4)
C39 0.036(4) 0.038(5) 0.021(5) -0.022(4) -0.001(4) 0.000(4)
C40 0.051(5) 0.033(5) 0.021(5) -0.022(4) -0.008(4) 0.003(4)
C41 0.048(4) 0.020(5) 0.023(5) -0.018(4) -0.009(4) -0.002(4)
C42 0.039(4) 0.035(5) 0.047(6) -0.021(4) 0.005(4) -0.003(4)
C43 0.047(4) 0.016(5) 0.044(6) -0.014(4) 0.001(4) -0.001(4)
C44 0.038(4) 0.024(5) 0.035(5) -0.019(4) 0.001(4) -0.004(4)
C45 0.034(4) 0.022(5) 0.057(6) -0.016(4) -0.001(4) -0.011(4)
C46 0.026(4) 0.038(5) 0.032(5) -0.024(4) 0.000(4) -0.005(4)
C47 0.028(4) 0.031(5) 0.028(5) -0.013(4) -0.009(3) -0.003(4)
C48 0.023(4) 0.045(5) 0.015(5) -0.014(4) 0.011(3) -0.002(4)
C49 0.021(4) 0.038(5) 0.027(5) -0.011(4) -0.004(3) -0.008(4)
C50 0.016(3) 0.038(5) 0.017(5) -0.013(3) -0.003(3) 0.002(4)
C51 0.034(4) 0.022(5) 0.033(5) -0.017(4) -0.008(4) 0.003(4)
C52 0.030(4) 0.022(5) 0.034(6) -0.009(4) 0.010(4) -0.003(4)
C53 0.036(4) 0.048(6) 0.036(6) -0.026(4) -0.011(4) -0.001(4)
C54 0.029(4) 0.047(6) 0.032(6) -0.016(4) -0.002(4) -0.007(4)
C55 0.038(4) 0.045(6) 0.042(6) -0.006(4) -0.010(4) -0.014(5)
C56 0.062(5) 0.064(7) 0.036(6) -0.038(5) 0.004(4) -0.007(5)
C57 0.079(6) 0.075(8) 0.063(8) -0.019(5) 0.003(5) -0.028(6)
C58 0.045(4) 0.046(6) 0.050(6) -0.021(4) 0.005(4) -0.003(5)
C59 0.058(5) 0.037(5) 0.054(6) -0.023(4) 0.021(4) -0.002(5)
C60 0.070(5) 0.051(6) 0.094(8) -0.047(5) 0.023(5) -0.013(5)
C61 0.098(7) 0.050(7) 0.064(8) -0.053(6) 0.022(6) -0.012(6)
C62 0.087(7) 0.078(8) 0.139(12) -0.050(6) 0.041(7) -0.031(8)
C63 0.044(4) 0.035(5) 0.045(6) -0.013(4) -0.002(4) -0.020(4)
C64 0.050(5) 0.085(8) 0.070(8) -0.028(5) -0.024(5) -0.028(6)
C65 0.049(5) 0.060(6) 0.026(5) -0.024(4) -0.003(4) 0.003(5)
C66 0.054(5) 0.089(8) 0.038(6) -0.020(5) 0.009(4) 0.011(5)
C67 0.055(5) 0.035(5) 0.052(6) -0.033(4) -0.007(4) 0.008(5)
C68 0.040(5) 0.079(7) 0.050(7) -0.033(5) 0.001(4) -0.033(5)
C69 0.052(5) 0.078(7) 0.090(8) -0.037(5) -0.019(5) -0.017(6)
C70 0.047(5) 0.076(7) 0.049(7) -0.035(5) -0.008(4) 0.005(5)

loop_
_atom_type_symbol
_atom_type_oxidation_number
_atom_type_number_in_cell
_atom_type_scat_dispersion_real
_atom_type_scat_dispersion_imag
_atom_type_scat_source
C 0 140 0.002 0.002
;International Tables for Crystallography
(1992, Vol. C, Tables 4.2.6.8 and 6.1.1.1)
;
H 0 184 0.000 0.000
;International Tables for Crystallography
(1992, Vol. C, Table 6.1.1.2)
;
Co 0 4 0.299 0.973
;International Tables for Crystallography
(1992, Vol. C, Tables 4.2.6.8 and 6.1.1.1)
;
N 0 16 0.004 0.003
;International Tables for Crystallography
(1992, Vol. C, Tables 4.2.6.8 and 6.1.1.1)
;

loop_
_geom_angle_atom_site_label_1
_geom_angle_atom_site_label_2
_geom_angle_atom_site_label_3
_geom_angle
_geom_angle_publ_flag
N1 CO1 N2 98.7(2) yes
N1 CO1 N5 108.3(2) yes
N1 CO1 N6 106.7(2) yes
N2 CO1 N5 108.0(2) yes
N2 CO1 N6 135.8(2) yes
N5 CO1 N6 97.8(2) yes
N3 CO2 N4 96.2(2) yes
N3 CO2 N7 113.3(2) yes
N3 CO2 N8 116.3(2) yes
N4 CO2 N7 113.5(2) yes
N4 CO2 N8 123.0(2) yes
N7 CO2 N8 95.7(2) yes
CO1 N1 C1 133.5(4) yes
CO1 N1 C4 120.8(4) yes
C1 N1 C4 105.7(5) yes
CO1 N2 C6 118.9(4) yes
CO1 N2 C9 132.4(5) yes
C6 N2 C9 106.8(5) yes
CO2 N3 C11 131.9(5) yes
CO2 N3 C14 121.0(5) yes
C11 N3 C14 106.8(6) yes
CO2 N4 C16 122.0(4) yes
CO2 N4 C19 130.8(5) yes
C16 N4 C19 105.9(6) yes
CO1 N5 C36 130.3(5) yes
CO1 N5 C39 121.9(5) yes
C36 N5 C39 106.8(5) yes
CO1 N6 C41 116.6(4) yes
CO1 N6 C44 134.9(5) yes
C41 N6 C44 106.3(5) yes
CO2 N7 C46 130.4(5) yes
CO2 N7 C49 123.1(4) yes
C46 N7 C49 106.1(5) yes
CO2 N8 C51 123.8(4) yes
CO2 N8 C54 129.6(5) yes
C51 N8 C54 106.2(5) yes
N1 C1 C2 112.1(6) yes
N1 C1 C20 121.8(6) yes
C2 C1 C20 126.1(6) yes
C1 C2 C3 105.2(6) yes
C1 C2 C21 125.4(6) yes
C3 C2 C21 129.2(6) yes
C2 C3 C4 108.3(6) yes
C2 C3 C23 126.2(6) yes
C4 C3 C23 125.5(6) yes
N1 C4 C3 108.7(5) yes
N1 C4 C5 123.5(6) yes
C3 C4 C5 127.8(6) yes
C4 C5 C6 130.9(6) yes
C4 C5 H1 114.6 no
C6 C5 H1 114.6 no
N2 C6 C5 126.5(6) yes
N2 C6 C7 108.0(5) yes
C5 C6 C7 125.6(6) yes
C6 C7 C8 107.8(6) yes
C6 C7 C24 127.5(6) yes
C8 C7 C24 124.6(6) yes
C7 C8 C9 106.1(5) yes
C7 C8 C26 127.2(6) yes
C9 C8 C26 126.3(6) yes
N2 C9 C8 111.1(6) yes
N2 C9 C10 127.5(6) yes
C8 C9 C10 121.4(6) yes
C9 C10 C11 121.5(6) yes
C9 C10 H2 106.4 no
C9 C10 H3 106.4 no
C11 C10 H2 106.4 no
C11 C10 H3 106.4 no
H2 C10 H3 109.5 no
N3 C11 C10 120.4(6) yes
N3 C11 C12 110.4(6) yes
C10 C11 C12 128.8(7) yes
C11 C12 C13 106.4(6) yes
C11 C12 C28 124.6(7) yes
C13 C12 C28 128.7(7) yes
C12 C13 C14 107.7(6) yes
C12 C13 C30 127.7(7) yes
C14 C13 C30 124.6(7) yes
N3 C14 C13 108.6(6) yes
N3 C14 C15 124.8(7) yes
C13 C14 C15 126.4(7) yes
C14 C15 C16 130.3(6) yes
C14 C15 H4 114.8 no
C16 C15 H4 114.8 no
N4 C16 C15 122.7(6) yes
N4 C16 C17 110.1(6) yes
C15 C16 C17 127.3(7) yes
C16 C17 C18 105.7(6) yes
C16 C17 C32 124.7(7) yes
C18 C17 C32 129.6(7) yes
C17 C18 C19 107.7(7) yes
C17 C18 C33 125.3(7) yes
C19 C18 C33 126.8(7) yes
N4 C19 C18 110.6(6) yes
N4 C19 C35 122.2(7) yes
C18 C19 C35 127.0(7) yes
C1 C20 H5 109.5 no
C1 C20 H6 109.5 no
C1 C20 H7 109.5 no
H5 C20 H6 109.5 no
H5 C20 H7 109.5 no
H6 C20 H7 109.5 no
C2 C21 C22 114.1(5) yes
C2 C21 H8 108.3 no
C2 C21 H9 108.3 no
C22 C21 H8 108.3 no
C22 C21 H9 108.3 no
H8 C21 H9 109.5 no
C21 C22 H10 109.5 no
C21 C22 H11 109.5 no
C21 C22 H12 109.5 no
H10 C22 H11 109.5 no
H10 C22 H12 109.5 no
H11 C22 H12 109.5 no
C3 C23 H13 109.5 no
C3 C23 H14 109.5 no
C3 C23 H15 109.5 no
H13 C23 H14 109.5 no
H13 C23 H15 109.5 no
H14 C23 H15 109.5 no
C7 C24 C25 113.4(6) yes
C7 C24 H16 108.5 no
C7 C24 H17 108.5 no
C25 C24 H16 108.5 no
C25 C24 H17 108.5 no
H16 C24 H17 109.5 no
C24 C25 H18 109.5 no
C24 C25 H19 109.5 no
C24 C25 H20 109.5 no
H18 C25 H19 109.5 no
H18 C25 H20 109.5 no
H19 C25 H20 109.5 no
C8 C26 C27 112.8(5) yes
C8 C26 H21 108.6 no
C8 C26 H22 108.6 no
C27 C26 H21 108.6 no
C27 C26 H22 108.6 no
H21 C26 H22 109.5 no
C26 C27 H23 109.5 no
C26 C27 H24 109.5 no
C26 C27 H25 109.5 no
H23 C27 H24 109.5 no
H23 C27 H25 109.5 no
H24 C27 H25 109.5 no
C12 C28 C29 113.8(5) yes
C12 C28 H26 108.4 no
C12 C28 H27 108.4 no
C29 C28 H26 108.4 no
C29 C28 H27 108.4 no
H26 C28 H27 109.5 no
C28 C29 H28 109.5 no
C28 C29 H29 109.5 no
C28 C29 H30 109.5 no
H28 C29 H29 109.5 no
H28 C29 H30 109.5 no
H29 C29 H30 109.5 no
C13 C30 C31 114.1(5) yes
C13 C30 H31 108.3 no
C13 C30 H32 108.3 no
C31 C30 H31 108.3 no
C31 C30 H32 108.3 no
H31 C30 H32 109.5 no
C30 C31 H33 109.5 no
C30 C31 H34 109.5 no
C30 C31 H35 109.5 no
H33 C31 H34 109.5 no
H33 C31 H35 109.5 no
H34 C31 H35 109.5 no
C17 C32 H36 109.5 no
C17 C32 H37 109.5 no
C17 C32 H38 109.5 no
H36 C32 H37 109.5 no
H36 C32 H38 109.5 no
H37 C32 H38 109.5 no
C18 C33 C34 111.6(6) yes
C18 C33 H39 108.9 no
C18 C33 H40 108.9 no
C34 C33 H39 108.9 no
C34 C33 H40 108.9 no
H39 C33 H40 109.5 no
C33 C34 H41 109.5 no
C33 C34 H42 109.5 no
C33 C34 H43 109.5 no
H41 C34 H42 109.5 no
H41 C34 H43 109.5 no
H42 C34 H43 109.5 no
C19 C35 H44 109.5 no
C19 C35 H45 109.5 no
C19 C35 H46 109.5 no
H44 C35 H45 109.5 no
H44 C35 H46 109.5 no
H45 C35 H46 109.5 no
N5 C36 C37 110.7(6) yes
N5 C36 C55 122.0(6) yes
C37 C36 C55 127.2(7) yes
C36 C37 C38 106.9(6) yes
C36 C37 C56 125.8(7) yes
C38 C37 C56 127.3(7) yes
C37 C38 C39 107.4(6) yes
C37 C38 C58 127.7(7) yes
C39 C38 C58 124.8(7) yes
N5 C39 C38 108.2(6) yes
N5 C39 C40 123.0(6) yes
C38 C39 C40 128.8(6) yes
C39 C40 C41 130.4(6) yes
C39 C40 H47 114.8 no
C41 C40 H47 114.8 no
N6 C41 C40 128.0(6) yes
N6 C41 C42 108.5(6) yes
C40 C41 C42 123.5(6) yes
C41 C42 C43 107.0(6) yes
C41 C42 C59 126.9(6) yes
C43 C42 C59 125.7(7) yes
C42 C43 C44 106.7(6) yes
C42 C43 C61 129.1(6) yes
C44 C43 C61 124.2(7) yes
N6 C44 C43 111.5(6) yes
N6 C44 C45 126.4(6) yes
C43 C44 C45 122.0(6) yes
C44 C45 C46 122.2(6) yes
C44 C45 H48 106.2 no
C44 C45 H49 106.2 no
C46 C45 H48 106.2 no
C46 C45 H49 106.2 no
H48 C45 H49 109.5 no
N7 C46 C45 119.5(6) yes
N7 C46 C47 112.9(6) yes
C45 C46 C47 127.3(6) yes
C46 C47 C48 106.5(6) yes
C46 C47 C63 125.7(6) yes
C48 C47 C63 127.6(6) yes
C47 C48 C49 105.1(6) yes
C47 C48 C65 127.6(6) yes
C49 C48 C65 127.3(6) yes
N7 C49 C48 109.4(5) yes
N7 C49 C50 124.0(6) yes
C48 C49 C50 126.6(6) yes
C49 C50 C51 129.1(6) yes
C49 C50 H50 115.4 no
C51 C50 H50 115.4 no
N8 C51 C50 123.8(6) yes
N8 C51 C52 109.2(6) yes
C50 C51 C52 127.0(6) yes
C51 C52 C53 105.9(6) yes
C51 C52 C67 126.3(7) yes
C53 C52 C67 127.8(6) yes
C52 C53 C54 107.6(6) yes
C52 C53 C68 126.8(7) yes
C54 C53 C68 125.6(7) yes
N8 C54 C53 111.0(6) yes
N8 C54 C70 121.3(6) yes
C53 C54 C70 127.7(7) yes
C36 C55 H51 109.5 no
C36 C55 H52 109.5 no
C36 C55 H53 109.5 no
H51 C55 H52 109.5 no
H51 C55 H53 109.5 no
H52 C55 H53 109.5 no
C37 C56 C57 113.7(7) yes
C37 C56 H54 108.4 no
C37 C56 H55 108.4 no
C57 C56 H54 108.4 no
C57 C56 H55 108.4 no
H54 C56 H55 109.5 no
C56 C57 H56 109.5 no
C56 C57 H57 109.5 no
C56 C57 H58 109.5 no
H56 C57 H57 109.5 no
H56 C57 H58 109.5 no
H57 C57 H58 109.5 no
C38 C58 H59 109.5 no
C38 C58 H60 109.5 no
C38 C58 H61 109.5 no
H59 C58 H60 109.5 no
H59 C58 H61 109.5 no
H60 C58 H61 109.5 no
C42 C59 C60 111.5(6) yes
C42 C59 H62 109.0 no
C42 C59 H63 109.0 no
C60 C59 H62 109.0 no
C60 C59 H63 109.0 no
H62 C59 H63 109.5 no
C59 C60 H64 109.5 no
C59 C60 H65 109.5 no
C59 C60 H66 109.5 no
H64 C60 H65 109.5 no
H64 C60 H66 109.5 no
H65 C60 H66 109.5 no
C43 C61 C62 113.4(8) yes
C43 C61 H67 108.5 no
C43 C61 H68 108.5 no
C62 C61 H67 108.5 no
C62 C61 H68 108.5 no
H67 C61 H68 109.5 no
C61 C62 H69 109.5 no
C61 C62 H70 109.5 no
C61 C62 H71 109.5 no
H69 C62 H70 109.5 no
H69 C62 H71 109.5 no
H70 C62 H71 109.5 no
C47 C63 C64 114.8(5) yes
C47 C63 H72 108.1 no
C47 C63 H73 108.1 no
C64 C63 H72 108.1 no
C64 C63 H73 108.1 no
H72 C63 H73 109.5 no
C63 C64 H74 109.5 no
C63 C64 H75 109.5 no
C63 C64 H76 109.5 no
H74 C64 H75 109.5 no
H74 C64 H76 109.5 no
H75 C64 H76 109.5 no
C48 C65 C66 114.8(6) yes
C48 C65 H77 108.1 no
C48 C65 H78 108.1 no
C66 C65 H77 108.1 no
C66 C65 H78 108.1 no
H77 C65 H78 109.5 no
C65 C66 H79 109.5 no
C65 C66 H80 109.5 no
C65 C66 H81 109.5 no
H79 C66 H80 109.5 no
H79 C66 H81 109.5 no
H80 C66 H81 109.5 no
C52 C67 H82 109.5 no
C52 C67 H83 109.5 no
C52 C67 H84 109.5 no
H82 C67 H83 109.5 no
H82 C67 H84 109.5 no
H83 C67 H84 109.5 no
C53 C68 C69 112.5(5) yes
C53 C68 H85 108.7 no
C53 C68 H86 108.7 no
C69 C68 H85 108.7 no
C69 C68 H86 108.7 no
H85 C68 H86 109.5 no
C68 C69 H87 109.5 no
C68 C69 H88 109.5 no
C68 C69 H89 109.5 no
H87 C69 H88 109.5 no
H87 C69 H89 109.5 no
H88 C69 H89 109.5 no
C54 C70 H90 109.5 no
C54 C70 H91 109.5 no
C54 C70 H92 109.5 no
H90 C70 H91 109.5 no
H90 C70 H92 109.5 no
H91 C70 H92 109.5 no

loop_
_geom_bond_atom_site_label_1
_geom_bond_atom_site_label_2
_geom_bond_distance
_geom_bond_publ_flag
CO1 N1 1.990(5) yes
CO1 N2 1.988(5) yes
CO1 N5 1.993(5) yes
CO1 N6 2.000(5) yes
CO2 N3 1.984(6) yes
CO2 N4 1.980(5) yes
CO2 N7 1.980(5) yes
CO2 N8 1.982(5) yes
N1 C1 1.344(7) yes
N1 C4 1.424(7) yes
N2 C6 1.406(7) yes
N2 C9 1.344(7) yes
N3 C11 1.368(8) yes
N3 C14 1.383(7) yes
N4 C16 1.398(8) yes
N4 C19 1.362(8) yes
N5 C36 1.361(8) yes
N5 C39 1.383(7) yes
N6 C41 1.406(7) yes
N6 C44 1.327(8) yes
N7 C46 1.322(7) yes
N7 C49 1.388(7) yes
N8 C51 1.390(7) yes
N8 C54 1.350(8) yes
C1 C2 1.438(8) yes
C1 C20 1.479(8) yes
C2 C3 1.383(8) yes
C2 C21 1.515(8) yes
C3 C4 1.417(8) yes
C3 C23 1.503(8) yes
C4 C5 1.381(8) yes
C5 C6 1.373(8) yes
C5 H1 0.98 no
C6 C7 1.429(8) yes
C7 C8 1.376(8) yes
C7 C24 1.530(8) yes
C8 C9 1.425(8) yes
C8 C26 1.503(8) yes
C9 C10 1.480(8) yes
C10 C11 1.494(8) yes
C10 H2 0.98 no
C10 H3 0.98 no
C11 C12 1.421(8) yes
C12 C13 1.373(9) yes
C12 C28 1.497(9) yes
C13 C14 1.432(9) yes
C13 C30 1.508(9) yes
C14 C15 1.382(9) yes
C15 C16 1.391(9) yes
C15 H4 0.98 no
C16 C17 1.430(9) yes
C17 C18 1.386(9) yes
C17 C32 1.511(9) yes
C18 C19 1.415(9) yes
C18 C33 1.520(10) yes
C19 C35 1.484(9) yes
C20 H5 0.98 no
C20 H6 0.98 no
C20 H7 0.98 no
C21 C22 1.500(11) yes
C21 H8 0.98 no
C21 H9 0.98 no
C22 H10 0.98 no
C22 H11 0.98 no
C22 H12 0.98 no
C23 H13 0.98 no
C23 H14 0.98 no
C23 H15 0.98 no
C24 C25 1.506(9) yes
C24 H16 0.98 no
C24 H17 0.98 no
C25 H18 0.98 no
C25 H19 0.98 no
C25 H20 0.98 no
C26 C27 1.515(10) yes
C26 H21 0.98 no
C26 H22 0.98 no
C27 H23 0.98 no
C27 H24 0.98 no
C27 H25 0.98 no
C28 C29 1.509(10) yes
C28 H26 0.98 no
C28 H27 0.98 no
C29 H28 0.98 no
C29 H29 0.98 no
C29 H30 0.98 no
C30 C31 1.541(9) yes
C30 H31 0.98 no
C30 H32 0.98 no
C31 H33 0.98 no
C31 H34 0.98 no
C31 H35 0.98 no
C32 H36 0.98 no
C32 H37 0.98 no
C32 H38 0.98 no
C33 C34 1.547(12) yes
C33 H39 0.98 no
C33 H40 0.98 no
C34 H41 0.98 no
C34 H42 0.98 no
C34 H43 0.98 no
C35 H44 0.98 no
C35 H45 0.98 no
C35 H46 0.98 no
C36 C37 1.418(8) yes
C36 C55 1.504(8) yes
C37 C38 1.357(9) yes
C37 C56 1.510(9) yes
C38 C39 1.449(9) yes
C38 C58 1.508(8) yes
C39 C40 1.371(9) yes
C40 C41 1.370(9) yes
C40 H47 0.98 no
C41 C42 1.429(9) yes
C42 C43 1.361(9) yes
C42 C59 1.520(8) yes
C43 C44 1.424(8) yes
C43 C61 1.525(10) yes
C44 C45 1.525(9) yes
C45 C46 1.494(8) yes
C45 H48 0.98 no
C45 H49 0.98 no
C46 C47 1.397(8) yes
C47 C48 1.392(8) yes
C47 C63 1.507(8) yes
C48 C49 1.443(8) yes
C48 C65 1.486(9) yes
C49 C50 1.415(8) yes
C50 C51 1.385(8) yes
C50 H50 0.98 no
C51 C52 1.429(8) yes
C52 C53 1.377(9) yes
C52 C67 1.495(8) yes
C53 C54 1.398(8) yes
C53 C68 1.485(9) yes
C54 C70 1.491(9) yes
C55 H51 0.98 no
C55 H52 0.98 no
C55 H53 0.98 no
C56 C57 1.521(11) yes
C56 H54 0.98 no
C56 H55 0.98 no
C57 H56 0.98 no
C57 H57 0.98 no
C57 H58 0.98 no
C58 H59 0.98 no
C58 H60 0.98 no
C58 H61 0.98 no
C59 C60 1.531(10) yes
C59 H62 0.98 no
C59 H63 0.98 no
C60 H64 0.98 no
C60 H65 0.98 no
C60 H66 0.98 no
C61 C62 1.478(12) yes
C61 H67 0.98 no
C61 H68 0.98 no
C62 H69 0.98 no
C62 H70 0.98 no
C62 H71 0.98 no
C63 C64 1.506(10) yes
C63 H72 0.98 no
C63 H73 0.98 no
C64 H74 0.98 no
C64 H75 0.98 no
C64 H76 0.98 no
C65 C66 1.521(9) yes
C65 H77 0.98 no
C65 H78 0.98 no
C66 H79 0.98 no
C66 H80 0.98 no
C66 H81 0.98 no
C67 H82 0.98 no
C67 H83 0.98 no
C67 H84 0.98 no
C68 C69 1.529(11) yes
C68 H85 0.98 no
C68 H86 0.98 no
C69 H87 0.98 no
C69 H88 0.98 no
C69 H89 0.98 no
C70 H90 0.98 no
C70 H91 0.98 no
C70 H92 0.98 no

loop_
_geom_contact_atom_site_label_1
_geom_contact_atom_site_label_2
_geom_contact_distance
_geom_contact_site_symmetry_2
_geom_contact_publ_flag
C1 C68 3.594(10) 1_455 no
C21 C52 3.499(10) 1_455 no
C27 C57 3.594(12) 2_566 no
C31 C60 3.593(10) 2_556 no
C36 C68 3.553(9) 1_455 no
N5 H85 3.0359 1_455 no
C20 H46 2.9953 1_455 no
C25 H14 2.8962 2_565 no
C27 H56 2.9229 2_566 no
C36 H85 2.7521 1_455 no
C37 H85 2.9904 1_455 no
C38 H92 2.7706 1_455 no
C64 H45 2.9410 2_655 no
C67 H9 2.8939 1_655 no
H5 H91 2.5973 1_455 no
H6 H46 2.2168 1_455 no
H9 H82 2.2972 1_455 no
H9 H20 2.5710 2_565 no
H12 H44 2.6068 2_655 no
H13 H15 2.6358 2_565 no
H14 H16 2.3166 2_565 no
H14 H20 2.5527 2_565 no
H16 H43 2.4849 1_465 no
H22 H71 2.6071 1_565 no
H23 H62 2.3334 1_565 no
H23 H56 2.4831 2_566 no
H23 H68 2.6240 1_565 no
H25 H30 2.5099 2_566 no
H25 H56 2.6235 2_566 no
H29 H57 2.3762 2_566 no
H31 H63 2.3753 2_556 no
H31 H66 2.6298 2_556 no
H32 H61 2.5057 2_556 no
H33 H64 2.5549 2_556 no
H38 H53 2.4001 1_645 no
H38 H87 2.5487 1_545 no
H45 H75 2.2683 2_655 no
H49 H79 2.5989 2_655 no
H53 H87 2.6475 1_455 no
H54 H87 2.6023 1_455 no
H60 H92 2.5999 1_455 no
H74 H79 2.5726 2_655 no

loop_
_geom_torsion_atom_site_label_1
_geom_torsion_atom_site_label_2
_geom_torsion_atom_site_label_3
_geom_torsion_atom_site_label_4
_geom_torsion
_geom_torsion_publ_flag
CO1 N1 C1 C2 177.0(4) no
CO1 N1 C1 C20 -1.4(10) no
CO1 N1 C4 C3 -178.4(4) no
CO1 N1 C4 C5 2.9(9) no
CO1 N2 C6 C5 -10.4(9) no
CO1 N2 C6 C7 169.1(4) no
CO1 N2 C9 C8 -167.9(5) no
CO1 N2 C9 C10 10.0(10) no
CO1 N5 C36 C37 167.6(4) no
CO1 N5 C36 C55 -10.8(9) no
CO1 N5 C39 C38 -168.8(4) no
CO1 N5 C39 C40 9.9(8) no
CO1 N6 C41 C40 -13.3(9) no
CO1 N6 C41 C42 166.7(4) no
CO1 N6 C44 C43 -163.7(5) no
CO1 N6 C44 C45 20.0(11) no
CO2 N3 C11 C10 -12.5(9) no
CO2 N3 C11 C12 173.7(4) no
CO2 N3 C14 C13 -175.2(4) no
CO2 N3 C14 C15 8.7(9) no
CO2 N4 C16 C15 -11.1(10) no
CO2 N4 C16 C17 169.2(5) no
CO2 N4 C19 C18 -168.8(5) no
CO2 N4 C19 C35 15.5(11) no
CO2 N7 C46 C45 -13.2(9) no
CO2 N7 C46 C47 173.1(4) no
CO2 N7 C49 C48 -173.7(4) no
CO2 N7 C49 C50 7.1(9) no
CO2 N8 C51 C50 -3.3(9) no
CO2 N8 C51 C52 176.5(4) no
CO2 N8 C54 C53 -175.8(5) no
CO2 N8 C54 C70 4.5(10) no
N1 CO1 N2 C6 9.6(5) no
N1 CO1 N2 C9 171.6(6) no
N1 CO1 N5 C36 -71.0(6) no
N1 CO1 N5 C39 96.0(5) no
N1 CO1 N6 C41 -96.5(5) no
N1 CO1 N6 C44 63.7(6) no
N1 C1 C2 C3 1.6(8) no
N1 C1 C2 C21 176.4(6) no
N1 C4 C3 C2 1.2(8) no
N1 C4 C3 C23 -179.7(6) no
N1 C4 C5 C6 -0.9(12) no
N2 CO1 N1 C1 176.1(6) no
N2 CO1 N1 C4 -6.3(5) no
N2 CO1 N5 C36 35.0(6) no
N2 CO1 N5 C39 -158.1(4) no
N2 CO1 N6 C41 141.1(4) no
N2 CO1 N6 C44 -58.7(7) no
N2 C6 C5 C4 5.4(12) no
N2 C6 C7 C8 -0.4(8) no
N2 C6 C7 C24 -178.0(6) no
N2 C9 C8 C7 4.1(8) no
N2 C9 C8 C26 176.5(6) no
N2 C9 C10 C11 13.3(10) no
N3 CO2 N4 C16 17.5(6) no
N3 CO2 N4 C19 -177.1(6) no
N3 CO2 N7 C46 -57.3(6) no
N3 CO2 N7 C49 114.6(5) no
N3 CO2 N8 C51 -114.1(5) no
N3 CO2 N8 C54 57.6(6) no
N3 C11 C10 C9 74.7(8) no
N3 C11 C12 C13 1.0(8) no
N3 C11 C12 C28 175.2(6) no
N3 C14 C13 C12 0.8(8) no
N3 C14 C13 C30 -177.6(6) no
N3 C14 C15 C16 4.0(13) no
N4 CO2 N3 C11 170.2(6) no
N4 CO2 N3 C14 -16.2(5) no
N4 CO2 N7 C46 51.0(6) no
N4 CO2 N7 C49 -137.1(5) no
N4 CO2 N8 C51 128.3(5) no
N4 CO2 N8 C54 -60.0(6) no
N4 C16 C15 C14 -2.7(13) no
N4 C16 C17 C18 0.6(8) no
N4 C16 C17 C32 -178.9(6) no
N4 C19 C18 C17 2.1(9) no
N4 C19 C18 C33 178.2(7) no
N5 CO1 N1 C1 -71.6(6) no
N5 CO1 N1 C4 105.9(5) no
N5 CO1 N2 C6 -102.9(5) no
N5 CO1 N2 C9 59.1(6) no
N5 CO1 N6 C41 15.3(5) no
N5 CO1 N6 C44 175.5(6) no
N5 C36 C37 C38 0.5(8) no
N5 C36 C37 C56 -177.2(6) no
N5 C39 C38 C37 -0.6(8) no
N5 C39 C38 C58 179.5(6) no
N5 C39 C40 C41 -2.7(12) no
N6 CO1 N1 C1 32.7(6) no
N6 CO1 N1 C4 -149.7(4) no
N6 CO1 N2 C6 134.6(5) no
N6 CO1 N2 C9 -63.3(7) no
N6 CO1 N5 C36 178.5(5) no
N6 CO1 N5 C39 -14.5(5) no
N6 C41 C40 C39 5.1(12) no
N6 C41 C42 C43 0.1(8) no
N6 C41 C42 C59 -172.8(7) no
N6 C44 C43 C42 2.2(8) no
N6 C44 C43 C61 -179.1(7) no
N6 C44 C45 C46 -14.2(11) no
N7 CO2 N3 C11 -70.9(6) no
N7 CO2 N3 C14 102.6(5) no
N7 CO2 N4 C16 -101.2(6) no
N7 CO2 N4 C19 64.1(6) no
N7 CO2 N8 C51 5.5(5) no
N7 CO2 N8 C54 177.2(6) no
N7 C46 C45 C44 96.1(7) no
N7 C46 C47 C48 -0.1(8) no
N7 C46 C47 C63 175.9(6) no
N7 C49 C48 C47 0.0(7) no
N7 C49 C48 C65 179.1(6) no
N7 C49 C50 C51 -3.2(11) no
N8 CO2 N3 C11 38.6(6) no
N8 CO2 N3 C14 -147.9(4) no
N8 CO2 N4 C16 144.4(5) no
N8 CO2 N4 C19 -50.2(7) no
N8 CO2 N7 C46 -179.1(6) no
N8 CO2 N7 C49 -7.2(5) no
N8 C51 C50 C49 1.1(11) no
N8 C51 C52 C53 -2.2(8) no
N8 C51 C52 C67 178.0(6) no
N8 C54 C53 C52 1.6(8) no
N8 C54 C53 C68 179.8(6) no
C1 N1 C4 C3 -0.2(7) no
C1 N1 C4 C5 -179.0(7) no
C1 C2 C3 C4 -1.6(8) no
C1 C2 C3 C23 179.3(7) no
C1 C2 C21 C22 -94.9(9) no
C2 C1 N1 C4 -0.8(7) no
C2 C3 C4 C5 179.9(7) no
C3 C2 C1 C20 179.9(7) no
C3 C2 C21 C22 78.6(10) no
C3 C4 C5 C6 -179.4(7) no
C4 N1 C1 C20 -179.2(6) no
C4 C3 C2 C21 -176.2(6) no
C4 C5 C6 C7 -174.1(7) no
C5 C4 C3 C23 -1.0(12) no
C5 C6 N2 C9 -176.6(6) no
C5 C6 C7 C8 179.1(6) no
C5 C6 C7 C24 1.5(11) no
C6 N2 C9 C8 -4.3(7) no
C6 N2 C9 C10 173.7(6) no
C6 C7 C8 C9 -2.1(8) no
C6 C7 C8 C26 -174.4(6) no
C6 C7 C24 C25 -101.5(7) no
C7 C6 N2 C9 2.9(7) no
C7 C8 C9 C10 -174.1(6) no
C7 C8 C26 C27 85.2(9) no
C8 C7 C24 C25 81.2(9) no
C8 C9 C10 C11 -168.9(6) no
C9 C8 C7 C24 175.6(6) no
C9 C8 C26 C27 -85.7(9) no
C9 C10 C11 C12 -112.8(9) no
C10 C9 C8 C26 -1.6(11) no
C10 C11 N3 C14 173.3(6) no
C10 C11 C12 C13 -172.1(6) no
C10 C11 C12 C28 2.2(11) no
C11 N3 C14 C13 -0.2(7) no
C11 N3 C14 C15 -176.3(7) no
C11 C12 C13 C14 -1.0(8) no
C11 C12 C13 C30 177.3(6) no
C11 C12 C28 C29 -93.4(8) no
C12 C11 N3 C14 -0.5(7) no
C12 C13 C14 C15 176.8(7) no
C12 C13 C30 C31 -103.5(8) no
C13 C12 C28 C29 79.6(9) no
C13 C14 C15 C16 -171.4(7) no
C14 C13 C12 C28 -175.0(6) no
C14 C13 C30 C31 74.5(9) no
C14 C15 C16 C17 177.0(7) no
C15 C14 C13 C30 -1.6(11) no
C15 C16 N4 C19 -179.6(7) no
C15 C16 C17 C18 -179.1(7) no
C15 C16 C17 C32 1.4(12) no
C16 N4 C19 C18 -1.7(8) no
C16 N4 C19 C35 -177.4(7) no
C16 C17 C18 C19 -1.6(8) no
C16 C17 C18 C33 -177.8(7) no
C17 C16 N4 C19 0.7(8) no
C17 C18 C19 C35 177.5(7) no
C17 C18 C33 C34 83.2(10) no
C19 C18 C17 C32 177.9(7) no
C19 C18 C33 C34 -92.2(9) no
C20 C1 C2 C21 -5.3(11) no
C21 C2 C3 C23 4.7(12) no
C24 C7 C8 C26 3.3(11) no
C28 C12 C13 C30 3.4(12) no
C32 C17 C18 C33 1.7(13) no
C33 C18 C19 C35 -6.4(13) no
C36 N5 C39 C38 0.9(7) no
C36 N5 C39 C40 179.5(6) no
C36 C37 C38 C39 0.1(8) no
C36 C37 C38 C58 180.0(7) no
C36 C37 C56 C57 -104.0(9) no
C37 C36 N5 C39 -0.8(8) no
C37 C38 C39 C40 -179.1(7) no
C38 C37 C36 C55 178.8(7) no
C38 C37 C56 C57 78.8(10) no
C38 C39 C40 C41 175.6(7) no
C39 N5 C36 C55 -179.3(6) no
C39 C38 C37 C56 177.7(7) no
C39 C40 C41 C42 -174.9(7) no
C40 C39 C38 C58 1.0(12) no
C40 C41 N6 C44 -178.9(7) no
C40 C41 C42 C43 -179.8(7) no
C40 C41 C42 C59 7.3(12) no
C41 N6 C44 C43 -2.1(8) no
C41 N6 C44 C45 -178.4(6) no
C41 C42 C43 C44 -1.3(8) no
C41 C42 C43 C61 -180.0(7) no
C41 C42 C59 C60 82.2(10) no
C42 C41 N6 C44 1.2(7) no
C42 C43 C44 C45 178.7(6) no
C42 C43 C61 C62 93.0(10) no
C43 C42 C59 C60 -89.4(9) no
C43 C44 C45 C46 169.9(6) no
C44 C43 C42 C59 171.7(7) no
C44 C43 C61 C62 -85.3(9) no
C44 C45 C46 C47 -91.2(10) no
C45 C44 C43 C61 -2.6(11) no
C45 C46 N7 C49 173.9(6) no
C45 C46 C47 C48 -173.3(6) no
C45 C46 C47 C63 2.8(11) no
C46 N7 C49 C48 -0.1(7) no
C46 N7 C49 C50 -179.3(6) no
C46 C47 C48 C49 0.1(8) no
C46 C47 C48 C65 -179.1(7) no
C46 C47 C63 C64 -91.3(9) no
C47 C46 N7 C49 0.1(7) no
C47 C48 C49 C50 179.2(6) no
C47 C48 C65 C66 -103.3(8) no
C48 C47 C63 C64 84.0(9) no
C48 C49 C50 C51 177.7(6) no
C49 C48 C47 C63 -175.9(6) no
C49 C48 C65 C66 77.8(9) no
C49 C50 C51 C52 -178.8(7) no
C50 C49 C48 C65 -1.7(11) no
C50 C51 N8 C54 -176.7(6) no
C50 C51 C52 C53 177.6(7) no
C50 C51 C52 C67 -2.1(11) no
C51 N8 C54 C53 -3.0(8) no
C51 N8 C54 C70 177.3(6) no
C51 C52 C53 C54 0.4(8) no
C51 C52 C53 C68 -177.7(7) no
C52 C51 N8 C54 3.2(7) no
C52 C53 C54 C70 -178.7(7) no
C52 C53 C68 C69 78.8(10) no
C54 C53 C52 C67 -179.8(7) no
C54 C53 C68 C69 -98.9(9) no
C55 C36 C37 C56 1.1(12) no
C56 C37 C38 C58 -2.4(12) no
C59 C42 C43 C61 -7.0(14) no
C63 C47 C48 C65 5.0(12) no
C67 C52 C53 C68 2.1(12) no
C68 C53 C54 C70 -0.6(12) no
